data_4023523
loop_
_publ_author_name
'Ken S. Feldman'
'Malliga R. Iyer'
'Carlos Silva L\'opez'
'Olalla Nieto Faza'

_publ_section_title
;
 Allenyl Azide Cycloaddition Chemistry: Exploration of the Scope
 and Mechanism of Cyclopentennelated Dihydropyrrole
 Synthesis through Azatrimethylenemethane Intermediates
;
_journal_name_full 'Journal of Organic Chemistry'
_journal_page_first 5090
_journal_page_last 5099
_journal_paper_doi 10.1021/jo8008066
_journal_volume 73
_journal_year 2008
_chemical_formula_moiety 'C14 H14 Br N'
_chemical_formula_sum 'C14 H14 Br N'
_chemical_formula_weight 276.17
_chemical_name_systematic
; 
 ? 
;
_space_group_IT_number 2
_symmetry_cell_setting triclinic
_symmetry_space_group_name_Hall '-P 1'
_symmetry_space_group_name_H-M 'P -1'
_atom_sites_solution_hydrogens geom
_atom_sites_solution_primary direct
_atom_sites_solution_secondary difmap
_audit_creation_method SHELXL-97
_cell_angle_alpha 85.140(17)
_cell_angle_beta 79.187(19)
_cell_angle_gamma 78.799(17)
_cell_formula_units_Z 2
_cell_length_a 7.433(8)
_cell_length_b 7.991(8)
_cell_length_c 10.455(11)
_cell_measurement_reflns_used 2783
_cell_measurement_temperature 133(2)
_cell_measurement_theta_max 28.241
_cell_measurement_theta_min 2.843
_cell_volume 597.6(11)
_computing_cell_refinement 'Bruker SMART'
_computing_data_collection 'Bruker SMART'
_computing_data_reduction 'Bruker SAINT'
_computing_molecular_graphics 'Bruker SHELXTL'
_computing_publication_material 'Bruker SHELXTL'
_computing_structure_refinement 'SHELXL-97 (Sheldrick, 1997)'
_computing_structure_solution 'SHELXS-97 (Sheldrick, 1990)'
_diffrn_ambient_temperature 133(2)
_diffrn_measured_fraction_theta_full 0.96
_diffrn_measured_fraction_theta_max 0.898
_diffrn_measurement_device_type 'CCD area detector'
_diffrn_measurement_method 'phi and omega scans'
_diffrn_radiation_monochromator graphite
_diffrn_radiation_source 'fine-focus sealed tube'
_diffrn_radiation_type MoK\a
_diffrn_radiation_wavelength 0.71073
_diffrn_reflns_av_R_equivalents 0.0591
_diffrn_reflns_av_sigmaI/netI 0.1088
_diffrn_reflns_limit_h_max 9
_diffrn_reflns_limit_h_min -9
_diffrn_reflns_limit_k_max 10
_diffrn_reflns_limit_k_min -10
_diffrn_reflns_limit_l_max 13
_diffrn_reflns_limit_l_min -13
_diffrn_reflns_number 4946
_diffrn_reflns_theta_full 28.47
_diffrn_reflns_theta_max 28.47
_diffrn_reflns_theta_min 1.99
_exptl_absorpt_coefficient_mu 3.410
_exptl_absorpt_correction_T_max 0.760
_exptl_absorpt_correction_T_min 0.701
_exptl_absorpt_correction_type analytical
_exptl_absorpt_process_details SADABS
_exptl_crystal_colour colorless
_exptl_crystal_density_diffrn 1.535
_exptl_crystal_density_method 'not measured'
_exptl_crystal_description block
_exptl_crystal_F_000 280
_exptl_crystal_size_max 0.15
_exptl_crystal_size_mid 0.09
_exptl_crystal_size_min 0.08
_refine_diff_density_max 1.453
_refine_diff_density_min -1.009
_refine_diff_density_rms 0.176
_refine_ls_extinction_method none
_refine_ls_goodness_of_fit_ref 0.987
_refine_ls_hydrogen_treatment noref
_refine_ls_matrix_type full
_refine_ls_number_parameters 146
_refine_ls_number_reflns 3003
_refine_ls_number_restraints 0
_refine_ls_restrained_S_all 0.987
_refine_ls_R_factor_all 0.0998
_refine_ls_R_factor_gt 0.0693
_refine_ls_shift/su_max 0.009
_refine_ls_shift/su_mean 0.000
_refine_ls_structure_factor_coef Fsqd
_refine_ls_weighting_details 'calc w=1/[\s^2^(Fo^2^)+(0.1202P)^2^+0.0000P] where P=(Fo^2^+2Fc^2^)/3'
_refine_ls_weighting_scheme calc
_refine_ls_wR_factor_gt 0.1759
_refine_ls_wR_factor_ref 0.2091
_reflns_number_gt 1766
_reflns_number_total 2703
_reflns_threshold_expression >2sigma(I)
_cod_data_source_file jo8008066-File005.cif
_cod_data_source_block mxr7s
_cod_depositor_comments
;
The following automatic conversions were performed:
'_symmetry_cell_setting' value 'Triclinic' changed to 'triclinic'
according to '/home/saulius/struct/CIF-dictionaries/cif_core.dic'
dictionary named 'cif_core.dic' version 2.4.1 from 2010-06-29.

Automatic conversion script
Id: cif_fix_enum 1527 2010-12-29 10:47:43Z saulius 
;
_cod_database_code 4023523

loop_
_symmetry_equiv_pos_as_xyz
'x, y, z'
'-x, -y, -z'

loop_
_atom_site_label
_atom_site_type_symbol
_atom_site_fract_x
_atom_site_fract_y
_atom_site_fract_z
_atom_site_U_iso_or_equiv
_atom_site_adp_type
_atom_site_occupancy
_atom_site_symmetry_multiplicity
_atom_site_calc_flag
_atom_site_refinement_flags
_atom_site_disorder_assembly
_atom_site_disorder_group
Br1 Br 0.21963(9) 0.16454(8) 0.04639(6) 0.0391(3) Uani 1 1 d . . .
N1 N 0.5564(7) 0.2302(7) 0.4588(5) 0.0340(12) Uani 1 1 d . . .
C1 C 0.2598(9) 0.3722(8) 0.1054(6) 0.0300(13) Uani 1 1 d . . .
C12 C 0.3823(8) 0.2617(8) 0.4507(6) 0.0281(13) Uani 1 1 d . . .
C5 C 0.3393(8) 0.5366(8) 0.2595(6) 0.0305(13) Uani 1 1 d . . .
H5 H 0.3721 0.5476 0.3416 0.037 Uiso 1 1 calc R . .
C14 C 0.5083(9) 0.0863(8) 0.2764(6) 0.0319(14) Uani 1 1 d . . .
H14A H 0.4942 -0.0304 0.3113 0.038 Uiso 1 1 calc R . .
H14B H 0.5390 0.0871 0.1801 0.038 Uiso 1 1 calc R . .
C7 C 0.3309(8) 0.2192(8) 0.3232(5) 0.0271(12) Uani 1 1 d . . .
C6 C 0.3113(8) 0.3764(9) 0.2278(6) 0.0315(14) Uani 1 1 d . . .
C2 C 0.2366(9) 0.5146(9) 0.0214(6) 0.0371(15) Uani 1 1 d . . .
H2 H 0.2016 0.5061 -0.0603 0.044 Uiso 1 1 calc R . .
C13 C 0.6573(9) 0.1516(9) 0.3347(6) 0.0335(14) Uani 1 1 d . . .
H13A H 0.7577 0.0559 0.3521 0.040 Uiso 1 1 calc R . .
H13B H 0.7129 0.2372 0.2741 0.040 Uiso 1 1 calc R . .
C8 C 0.1393(8) 0.1654(8) 0.3746(6) 0.0298(13) Uani 1 1 d . . .
H8A H 0.0509 0.2070 0.3139 0.036 Uiso 1 1 calc R . .
H8B H 0.1526 0.0398 0.3877 0.036 Uiso 1 1 calc R . .
C9 C 0.0755(9) 0.2524(8) 0.5044(6) 0.0324(14) Uani 1 1 d . . .
H9 H -0.0489 0.2661 0.5506 0.039 Uiso 1 1 calc R . .
C10 C 0.2127(9) 0.3074(8) 0.5466(6) 0.0291(13) Uani 1 1 d . . .
C4 C 0.3202(9) 0.6780(8) 0.1739(6) 0.0333(14) Uani 1 1 d . . .
H4 H 0.3458 0.7827 0.1963 0.040 Uiso 1 1 calc R . .
C3 C 0.2643(9) 0.6691(9) 0.0562(6) 0.0343(14) Uani 1 1 d . . .
H3 H 0.2452 0.7682 -0.0001 0.041 Uiso 1 1 calc R . .
C11 C 0.2021(10) 0.3877(9) 0.6743(6) 0.0359(14) Uani 1 1 d . . .
H11A H 0.0775 0.3908 0.7265 0.054 Uiso 1 1 calc R . .
H11B H 0.2268 0.5044 0.6569 0.054 Uiso 1 1 calc R . .
H11C H 0.2952 0.3201 0.7222 0.054 Uiso 1 1 calc R . .

loop_
_atom_site_aniso_label
_atom_site_aniso_U_11
_atom_site_aniso_U_22
_atom_site_aniso_U_33
_atom_site_aniso_U_23
_atom_site_aniso_U_13
_atom_site_aniso_U_12
Br1 0.0535(5) 0.0390(4) 0.0314(4) -0.0050(3) -0.0198(3) -0.0119(3)
N1 0.040(3) 0.040(3) 0.027(3) 0.004(2) -0.013(2) -0.016(2)
C1 0.039(3) 0.033(3) 0.022(3) 0.001(3) -0.011(2) -0.013(3)
C12 0.034(3) 0.030(3) 0.023(3) 0.004(2) -0.009(2) -0.013(3)
C5 0.032(3) 0.040(4) 0.025(3) 0.002(3) -0.011(2) -0.016(3)
C14 0.043(4) 0.033(3) 0.025(3) 0.005(3) -0.013(3) -0.016(3)
C7 0.031(3) 0.033(3) 0.020(3) -0.002(2) -0.005(2) -0.010(2)
C6 0.034(3) 0.047(4) 0.020(3) 0.001(3) -0.010(2) -0.020(3)
C2 0.046(4) 0.050(4) 0.021(3) 0.003(3) -0.015(3) -0.017(3)
C13 0.035(3) 0.038(4) 0.031(3) 0.004(3) -0.010(3) -0.011(3)
C8 0.028(3) 0.035(3) 0.029(3) -0.005(3) -0.006(2) -0.009(3)
C9 0.035(3) 0.036(4) 0.027(3) 0.002(3) -0.003(2) -0.012(3)
C10 0.039(3) 0.028(3) 0.022(3) 0.005(2) -0.009(2) -0.010(3)
C4 0.039(3) 0.031(3) 0.035(3) 0.001(3) -0.010(3) -0.016(3)
C3 0.036(3) 0.040(4) 0.028(3) 0.007(3) -0.006(3) -0.011(3)
C11 0.046(4) 0.038(4) 0.025(3) -0.004(3) -0.010(3) -0.007(3)

loop_
_atom_type_symbol
_atom_type_description
_atom_type_scat_dispersion_real
_atom_type_scat_dispersion_imag
_atom_type_scat_source
C C 0.0033 0.0016 'International Tables Vol C Tables 4.2.6.8 and 6.1.1.4'
H H 0.0000 0.0000 'International Tables Vol C Tables 4.2.6.8 and 6.1.1.4'
N N 0.0061 0.0033 'International Tables Vol C Tables 4.2.6.8 and 6.1.1.4'
Br Br -0.2901 2.4595 'International Tables Vol C Tables 4.2.6.8 and 6.1.1.4'

loop_
_geom_angle_atom_site_label_1
_geom_angle_atom_site_label_2
_geom_angle_atom_site_label_3
_geom_angle
_geom_angle_site_symmetry_1
_geom_angle_site_symmetry_3
_geom_angle_publ_flag
C12 N1 C13 106.4(5) . . ?
C2 C1 C6 122.7(6) . . ?
C2 C1 Br1 116.3(4) . . ?
C6 C1 Br1 120.9(5) . . ?
N1 C12 C10 132.8(5) . . ?
N1 C12 C7 116.9(6) . . ?
C10 C12 C7 109.5(5) . . ?
C4 C5 C6 121.5(5) . . ?
C4 C5 H5 119.2 . . ?
C6 C5 H5 119.2 . . ?
C13 C14 C7 101.7(5) . . ?
C13 C14 H14A 111.4 . . ?
C7 C14 H14A 111.4 . . ?
C13 C14 H14B 111.4 . . ?
C7 C14 H14B 111.4 . . ?
H14A C14 H14B 109.3 . . ?
C12 C7 C6 111.6(5) . . ?
C12 C7 C14 98.2(5) . . ?
C6 C7 C14 111.7(5) . . ?
C12 C7 C8 100.9(4) . . ?
C6 C7 C8 111.1(5) . . ?
C14 C7 C8 121.7(5) . . ?
C1 C6 C5 115.6(6) . . ?
C1 C6 C7 122.7(5) . . ?
C5 C6 C7 121.7(5) . . ?
C3 C2 C1 120.0(6) . . ?
C3 C2 H2 120.0 . . ?
C1 C2 H2 120.0 . . ?
N1 C13 C14 105.6(5) . . ?
N1 C13 H13A 110.6 . . ?
C14 C13 H13A 110.6 . . ?
N1 C13 H13B 110.6 . . ?
C14 C13 H13B 110.6 . . ?
H13A C13 H13B 108.8 . . ?
C9 C8 C7 102.8(4) . . ?
C9 C8 H8A 111.2 . . ?
C7 C8 H8A 111.2 . . ?
C9 C8 H8B 111.2 . . ?
C7 C8 H8B 111.2 . . ?
H8A C8 H8B 109.1 . . ?
C10 C9 C8 113.4(5) . . ?
C10 C9 H9 123.3 . . ?
C8 C9 H9 123.3 . . ?
C9 C10 C12 107.1(5) . . ?
C9 C10 C11 127.4(6) . . ?
C12 C10 C11 125.2(5) . . ?
C3 C4 C5 120.9(6) . . ?
C3 C4 H4 119.5 . . ?
C5 C4 H4 119.5 . . ?
C2 C3 C4 119.2(6) . . ?
C2 C3 H3 120.4 . . ?
C4 C3 H3 120.4 . . ?
C10 C11 H11A 109.5 . . ?
C10 C11 H11B 109.5 . . ?
H11A C11 H11B 109.5 . . ?
C10 C11 H11C 109.5 . . ?
H11A C11 H11C 109.5 . . ?
H11B C11 H11C 109.5 . . ?

loop_
_geom_bond_atom_site_label_1
_geom_bond_atom_site_label_2
_geom_bond_distance
_geom_bond_site_symmetry_2
_geom_bond_publ_flag
Br1 C1 1.913(6) . ?
N1 C12 1.287(8) . ?
N1 C13 1.493(8) . ?
C1 C2 1.381(9) . ?
C1 C6 1.408(8) . ?
C12 C10 1.462(9) . ?
C12 C7 1.534(8) . ?
C5 C4 1.382(9) . ?
C5 C6 1.412(9) . ?
C5 H5 0.9500 . ?
C14 C13 1.549(8) . ?
C14 C7 1.552(9) . ?
C14 H14A 0.9900 . ?
C14 H14B 0.9900 . ?
C7 C6 1.538(9) . ?
C7 C8 1.553(8) . ?
C2 C3 1.379(9) . ?
C2 H2 0.9500 . ?
C13 H13A 0.9900 . ?
C13 H13B 0.9900 . ?
C8 C9 1.529(9) . ?
C8 H8A 0.9900 . ?
C8 H8B 0.9900 . ?
C9 C10 1.343(8) . ?
C9 H9 0.9500 . ?
C10 C11 1.512(8) . ?
C4 C3 1.382(8) . ?
C4 H4 0.9500 . ?
C3 H3 0.9500 . ?
C11 H11A 0.9800 . ?
C11 H11B 0.9800 . ?
C11 H11C 0.9800 . ?

loop_
_geom_torsion_atom_site_label_1
_geom_torsion_atom_site_label_2
_geom_torsion_atom_site_label_3
_geom_torsion_atom_site_label_4
_geom_torsion
_geom_torsion_site_symmetry_1
_geom_torsion_site_symmetry_2
_geom_torsion_site_symmetry_3
_geom_torsion_site_symmetry_4
_geom_torsion_publ_flag
C13 N1 C12 C10 166.8(6) . . . . ?
C13 N1 C12 C7 -2.1(7) . . . . ?
N1 C12 C7 C6 -95.3(6) . . . . ?
C10 C12 C7 C6 93.4(6) . . . . ?
N1 C12 C7 C14 22.0(6) . . . . ?
C10 C12 C7 C14 -149.4(5) . . . . ?
N1 C12 C7 C8 146.7(5) . . . . ?
C10 C12 C7 C8 -24.7(6) . . . . ?
C13 C14 C7 C12 -30.3(5) . . . . ?
C13 C14 C7 C6 86.9(5) . . . . ?
C13 C14 C7 C8 -138.6(5) . . . . ?
C2 C1 C6 C5 -0.4(10) . . . . ?
Br1 C1 C6 C5 179.2(4) . . . . ?
C2 C1 C6 C7 177.9(6) . . . . ?
Br1 C1 C6 C7 -2.5(9) . . . . ?
C4 C5 C6 C1 -1.1(9) . . . . ?
C4 C5 C6 C7 -179.5(6) . . . . ?
C12 C7 C6 C1 -178.2(6) . . . . ?
C14 C7 C6 C1 73.0(7) . . . . ?
C8 C7 C6 C1 -66.4(8) . . . . ?
C12 C7 C6 C5 0.1(8) . . . . ?
C14 C7 C6 C5 -108.8(6) . . . . ?
C8 C7 C6 C5 111.8(6) . . . . ?
C6 C1 C2 C3 0.0(10) . . . . ?
Br1 C1 C2 C3 -179.5(5) . . . . ?
C12 N1 C13 C14 -19.4(6) . . . . ?
C7 C14 C13 N1 32.0(6) . . . . ?
C12 C7 C8 C9 22.4(6) . . . . ?
C6 C7 C8 C9 -96.0(6) . . . . ?
C14 C7 C8 C9 129.3(5) . . . . ?
C7 C8 C9 C10 -14.9(7) . . . . ?
C8 C9 C10 C12 -0.6(7) . . . . ?
C8 C9 C10 C11 -175.6(6) . . . . ?
N1 C12 C10 C9 -152.9(7) . . . . ?
C7 C12 C10 C9 16.6(7) . . . . ?
N1 C12 C10 C11 22.3(11) . . . . ?
C7 C12 C10 C11 -168.2(6) . . . . ?
C6 C5 C4 C3 3.0(10) . . . . ?
C1 C2 C3 C4 1.8(10) . . . . ?
C5 C4 C3 C2 -3.3(10) . . . . ?
